data_4505825
loop_
_publ_author_name
'Cheng, Deping'
'Khan, Masood A.'
'Houser, Robert P.'

_publ_section_title
;
 Novel Sandwich Coordination Polymers Composed of Cobalt(II),
 1,2,4,5-Benzenetetracarboxylato Ligands, and Homopiperazonium Cations
;
_journal_issue 5
_journal_name_full 'Crystal Growth &amp; Design'
_journal_page_first 415
_journal_paper_doi 10.1021/cg025547z
_journal_volume 2
_journal_year 2002
_chemical_formula_sum 'C25 H64 Co3 N2 O39'
_chemical_formula_weight 1193.57
_chemical_name_systematic
; 
 ? 
;
_space_group_IT_number 2
_symmetry_cell_setting triclinic
_symmetry_space_group_name_Hall '-P 1'
_symmetry_space_group_name_H-M 'P -1'
_atom_sites_solution_hydrogens geom
_atom_sites_solution_primary direct
_atom_sites_solution_secondary difmap
_audit_creation_method SHELXL-97
_cell_angle_alpha 95.10(2)
_cell_angle_beta 92.423(19)
_cell_angle_gamma 98.90(2)
_cell_formula_units_Z 2
_cell_length_a 9.823(4)
_cell_length_b 11.587(4)
_cell_length_c 20.385(7)
_cell_measurement_reflns_used 65
_cell_measurement_temperature 173(2)
_cell_measurement_theta_max 15.94
_cell_measurement_theta_min 5.09
_cell_volume 2279.5(15)
_computing_cell_refinement 'Bruker XSCANS'
_computing_data_collection 'Bruker XSCANS'
_computing_data_reduction 'Bruker SHELXTL'
_computing_molecular_graphics 'Bruker SHELXTL'
_computing_publication_material 'Bruker SHELXTL'
_computing_structure_refinement 'SHELXL-97 (Sheldrick, 1997)'
_computing_structure_solution 'SHELXS-97 (Sheldrick, 1990)'
_diffrn_ambient_temperature 173(2)
_diffrn_measured_fraction_theta_full 0.990
_diffrn_measured_fraction_theta_max 0.990
_diffrn_measurement_device_type 'Bruker P4'
_diffrn_measurement_method '\w scans'
_diffrn_radiation_monochromator graphite
_diffrn_radiation_source 'fine-focus sealed tube'
_diffrn_radiation_type MoK\a
_diffrn_radiation_wavelength 0.71073
_diffrn_reflns_av_R_equivalents 0.0511
_diffrn_reflns_av_sigmaI/netI 0.0467
_diffrn_reflns_limit_h_max 11
_diffrn_reflns_limit_h_min 0
_diffrn_reflns_limit_k_max 13
_diffrn_reflns_limit_k_min -13
_diffrn_reflns_limit_l_max 24
_diffrn_reflns_limit_l_min -24
_diffrn_reflns_number 8547
_diffrn_reflns_theta_full 25.03
_diffrn_reflns_theta_max 25.03
_diffrn_reflns_theta_min 1.79
_diffrn_standards_decay_% 1.2
_diffrn_standards_interval_count 97
_diffrn_standards_number 3
_exptl_absorpt_coefficient_mu 1.199
_exptl_absorpt_correction_T_max 0.7301
_exptl_absorpt_correction_T_min 0.5969
_exptl_absorpt_correction_type empirical
_exptl_absorpt_process_details '(North, Phillips & Mathews, 1968)'
_exptl_crystal_colour pink
_exptl_crystal_density_diffrn 1.739
_exptl_crystal_density_method 'not measured'
_exptl_crystal_description plate
_exptl_crystal_F_000 1242
_exptl_crystal_size_max 0.48
_exptl_crystal_size_mid 0.42
_exptl_crystal_size_min 0.28
_refine_diff_density_max 1.496
_refine_diff_density_min -1.201
_refine_diff_density_rms 0.181
_refine_ls_extinction_method none
_refine_ls_goodness_of_fit_ref 1.103
_refine_ls_hydrogen_treatment mixed
_refine_ls_matrix_type full
_refine_ls_number_parameters 620
_refine_ls_number_reflns 7994
_refine_ls_number_restraints 18
_refine_ls_restrained_S_all 1.102
_refine_ls_R_factor_all 0.0870
_refine_ls_R_factor_gt 0.0713
_refine_ls_shift/su_max 0.048
_refine_ls_shift/su_mean 0.006
_refine_ls_structure_factor_coef Fsqd
_refine_ls_weighting_details 'calc w=1/[\s^2^(Fo^2^)+(0.0675P)^2^+40.8055P] where P=(Fo^2^+2Fc^2^)/3'
_refine_ls_weighting_scheme calc
_refine_ls_wR_factor_gt 0.2110
_refine_ls_wR_factor_ref 0.2273
_reflns_number_gt 6612
_reflns_number_total 7994
_reflns_threshold_expression >2sigma(I)
_cod_data_source_file cg025547z_s2.cif
_cod_data_source_block compound_1
_cod_depositor_comments
;
The following automatic conversions were performed:

'_symmetry_cell_setting' value 'Triclinic' changed to 'triclinic'
according to /home/saulius/struct/CIF-dictionaries/cif_core.dic
dictionary named 'cif_core.dic' version 2.4.1 from 2010-06-29.

Automatic conversion script
Id: cif_fix_values 1715 2011-07-08 13:25:40Z adriana 
;
_cod_original_cell_volume 2279.5(14)
_cod_original_sg_symbol_H-M P-1
_cod_database_code 4505825

loop_
_symmetry_equiv_pos_as_xyz
'x, y, z'
'-x, -y, -z'

loop_
_atom_site_label
_atom_site_type_symbol
_atom_site_fract_x
_atom_site_fract_y
_atom_site_fract_z
_atom_site_U_iso_or_equiv
_atom_site_adp_type
_atom_site_occupancy
_atom_site_symmetry_multiplicity
_atom_site_calc_flag
_atom_site_refinement_flags
Co1 Co 0.25145(7) 0.98731(6) 0.75326(3) 0.00962(15) Uani 1 1 d .
O1 O 0.3953(4) 1.1391(3) 0.78401(18) 0.0191(9) Uani 1 1 d .
O2 O 0.1027(4) 0.8379(3) 0.71986(17) 0.0136(8) Uani 1 1 d .
O3 O 0.3744(4) 0.8817(3) 0.79591(18) 0.0169(9) Uani 1 1 d .
O4 O 0.1341(4) 1.0922(3) 0.70675(18) 0.0158(8) Uani 1 1 d .
O5 O 0.3652(3) 0.9805(3) 0.66558(17) 0.0114(8) Uani 1 1 d .
O6 O 0.3577(4) 1.1595(3) 0.63577(18) 0.0199(9) Uani 1 1 d .
O7 O 0.4094(4) 0.6808(3) 0.45997(19) 0.0170(9) Uani 1 1 d .
O8 O 0.3149(4) 0.7707(3) 0.38224(18) 0.0187(9) Uani 1 1 d .
O9 O 0.1393(3) 1.0058(3) 0.83707(17) 0.0123(8) Uani 1 1 d .
O10 O 0.1144(4) 0.8217(3) 0.8627(2) 0.0263(10) Uani 1 1 d .
O11 O -0.1745(4) 0.7516(3) 0.88782(19) 0.0241(10) Uani 1 1 d .
O12 O -0.1023(4) 0.6827(3) 0.9786(2) 0.0230(10) Uani 1 1 d .
C1 C 0.3903(5) 1.0610(4) 0.6266(2) 0.0114(11) Uani 1 1 d .
C2 C 0.4551(5) 1.0293(4) 0.5629(2) 0.0125(11) Uani 1 1 d .
C3 C 0.4115(5) 0.9170(4) 0.5295(2) 0.0111(11) Uani 1 1 d .
H3A H 0.3511 0.8602 0.5497 0.013 Uiso 1 1 calc R
C4 C 0.4565(5) 0.8891(4) 0.4675(2) 0.0112(11) Uani 1 1 d .
C5 C 0.3911(5) 0.7704(4) 0.4334(2) 0.0111(11) Uani 1 1 d .
C6 C 0.1038(5) 0.9238(4) 0.8745(2) 0.0135(11) Uani 1 1 d .
C7 C 0.0428(5) 0.9618(4) 0.9384(2) 0.0119(11) Uani 1 1 d .
C8 C 0.0895(5) 1.0757(4) 0.9676(2) 0.0110(10) Uiso 1 1 d .
H8A H 0.1510 1.1280 0.9450 0.013 Uiso 1 1 calc R
C9 C -0.0476(5) 0.8863(4) 0.9709(2) 0.0138(11) Uani 1 1 d .
C10 C -0.1114(5) 0.7642(4) 0.9422(2) 0.0105(11) Uani 1 1 d .
Co2 Co -0.5000 0.5000 1.0000 0.0092(2) Uani 1 2 d S
Co3 Co -0.24431(6) 0.99476(5) 0.75199(3) 0.00895(15) Uani 1 1 d .
Co4 Co 0.0000 0.5000 0.5000 0.0091(2) Uani 1 2 d S
O13 O -0.6925(4) 0.5026(3) 1.03511(19) 0.0160(9) Uani 1 1 d .
O14 O -0.5826(4) 0.4574(3) 0.90173(18) 0.0154(8) Uani 1 1 d .
O15 O -0.4909(4) 0.6840(3) 0.99099(17) 0.0122(8) Uani 1 1 d .
O16 O -0.4983(4) 0.7480(3) 1.09712(17) 0.0152(8) Uani 1 1 d .
O17 O -0.3604(3) 0.9929(3) 0.83728(17) 0.0111(8) Uani 1 1 d .
O18 O -0.2407(4) 1.1461(3) 0.89996(18) 0.0168(9) Uani 1 1 d .
O19 O -0.1585(4) 0.8487(3) 0.77274(17) 0.0151(8) Uani 1 1 d .
O20 O -0.3311(4) 1.1436(3) 0.73202(17) 0.0143(8) Uani 1 1 d .
O21 O -0.4062(4) 0.8877(3) 0.69887(18) 0.0154(8) Uani 1 1 d .
O22 O -0.0790(4) 1.1105(3) 0.80465(17) 0.0147(8) Uani 1 1 d .
O23 O -0.1281(3) 0.9956(3) 0.66609(17) 0.0117(8) Uani 1 1 d .
O24 O -0.2475(4) 0.8454(3) 0.60166(19) 0.0194(9) Uani 1 1 d .
O25 O 0.0102(4) 0.6845(3) 0.49090(16) 0.0120(8) Uani 1 1 d .
O26 O 0.0294(4) 0.7529(3) 0.59650(18) 0.0216(10) Uani 1 1 d .
O27 O 0.2096(4) 0.5116(3) 0.4952(2) 0.0232(10) Uani 1 1 d .
O28 O 0.0306(4) 0.5285(3) 0.60254(17) 0.0157(8) Uani 1 1 d .
C11 C -0.4998(5) 0.7624(4) 1.0372(2) 0.0087(10) Uani 1 1 d U
C12 C -0.5073(5) 0.8841(4) 1.0180(2) 0.0112(11) Uani 1 1 d U
C13 C -0.4382(5) 0.9207(4) 0.9624(2) 0.0100(11) Uani 1 1 d U
H13A H -0.3964 0.8655 0.9361 0.012 Uiso 1 1 calc R
C14 C -0.4291(5) 1.0339(4) 0.9448(2) 0.0112(11) Uani 1 1 d .
C15 C -0.3377(5) 1.0616(4) 0.8892(2) 0.0107(11) Uani 1 1 d .
C16 C -0.1523(5) 0.9306(4) 0.6122(2) 0.0132(11) Uani 1 1 d .
C17 C -0.0647(5) 0.9648(4) 0.5563(2) 0.0112(11) Uani 1 1 d .
C18 C -0.0657(5) 1.0766(4) 0.5381(2) 0.0113(11) Uani 1 1 d .
H18A H -0.1121 1.1289 0.5639 0.014 Uiso 1 1 calc R
C19 C -0.0001(5) 0.8849(4) 0.5177(2) 0.0092(10) Uani 1 1 d .
C20 C 0.0137(5) 0.7651(4) 0.5370(2) 0.0097(11) Uani 1 1 d .
N1 N 0.3884(4) 1.4887(4) 0.2900(2) 0.0161(10) Uani 1 1 d .
N2 N 0.7121(5) 1.4835(4) 0.3146(2) 0.0194(11) Uani 1 1 d .
C21 C 0.5062(6) 1.5866(5) 0.2985(3) 0.0232(14) Uani 1 1 d .
H21A H 0.5246 1.6127 0.3461 0.028 Uiso 1 1 calc R
H21B H 0.4816 1.6536 0.2762 0.028 Uiso 1 1 calc R
C22 C 0.5141(6) 1.3926(6) 0.3773(3) 0.0260(14) Uani 1 1 d .
H22A H 0.5427 1.4660 0.4066 0.031 Uiso 1 1 calc R
H22B H 0.4974 1.3275 0.4057 0.031 Uiso 1 1 calc R
C23 C 0.6348(6) 1.5511(5) 0.2707(3) 0.0239(14) Uani 1 1 d .
H23A H 0.6090 1.5028 0.2282 0.029 Uiso 1 1 calc R
H23B H 0.6971 1.6228 0.2615 0.029 Uiso 1 1 calc R
C24 C 0.6322(6) 1.3727(5) 0.3347(3) 0.0269(15) Uani 1 1 d .
H24A H 0.6958 1.3312 0.3592 0.032 Uiso 1 1 calc R
H24B H 0.5951 1.3212 0.2946 0.032 Uiso 1 1 calc R
C25 C 0.3791(6) 1.4011(5) 0.3404(3) 0.0270(14) Uani 1 1 d .
H25A H 0.3411 1.3228 0.3179 0.032 Uiso 1 1 calc R
H25B H 0.3126 1.4217 0.3730 0.032 Uiso 1 1 calc R
O29 O 0.1531(4) 1.3024(3) 0.62168(18) 0.0193(9) Uani 1 1 d .
O30 O -0.3192(4) 0.6825(3) 0.49592(19) 0.0203(9) Uani 1 1 d .
O31 O 0.1862(4) 0.6821(3) -0.0011(2) 0.0238(10) Uani 1 1 d .
O32 O -0.2980(4) 1.3450(3) 0.81343(19) 0.0211(9) Uani 1 1 d .
O33 O 0.1261(5) 0.3971(4) -0.1115(2) 0.0375(13) Uani 1 1 d .
O34 O -0.0277(4) 0.6866(3) 0.2502(2) 0.0227(10) Uani 1 1 d .
O35 O 0.3201(4) 0.6936(4) 0.8732(2) 0.0313(11) Uani 1 1 d .
O36 O 0.4111(4) 1.3789(4) 0.1659(2) 0.0265(10) Uani 1 1 d .
O37 O 0.1565(4) 0.5843(3) 0.32177(18) 0.0186(9) Uani 1 1 d .
O38 O 0.0791(5) 0.4732(4) 0.1572(2) 0.0333(12) Uani 1 1 d .
O39 O -0.1282(4) 0.3771(3) 0.2320(2) 0.0233(10) Uani 1 1 d .
H1 H 0.3901 1.4297 0.2473 0.113 Uiso 1 1 d .
H2 H 0.2886 1.5155 0.2885 0.033 Uiso 1 1 d .
H3 H 0.7905 1.4532 0.2868 0.011 Uiso 1 1 d .
H4 H 0.7573 1.5389 0.3567 0.058 Uiso 1 1 d .
H1D H 0.4233 1.1677 0.8264 0.066 Uiso 1 1 d .
H1E H 0.4773 1.1440 0.7640 0.051 Uiso 1 1 d .
H2D H 0.0963 0.7680 0.7384 0.020 Uiso 1 1 d .
H2E H 0.0827 0.8114 0.6762 0.050 Uiso 1 1 d .
H3D H 0.3483 0.8275 0.8248 0.027 Uiso 1 1 d .
H3E H 0.4641 0.9085 0.8103 0.023 Uiso 1 1 d .
H4D H 0.1734 1.1277 0.6726 0.072 Uiso 1 1 d .
H4E H 0.0467 1.0642 0.6899 0.027 Uiso 1 1 d .
H13D H -0.7300 0.5695 1.0329 0.066 Uiso 1 1 d .
H13E H -0.7624 0.4534 1.0512 0.098 Uiso 1 1 d .
H14D H -0.6820 0.4640 0.8943 0.050 Uiso 1 1 d .
H14E H -0.5516 0.4039 0.8914 0.050 Uiso 1 1 d .
H19D H -0.1577 0.8583 0.8162 0.050 Uiso 1 1 d .
H19E H -0.0971 0.8423 0.7489 0.050 Uiso 1 1 d .
H20D H -0.3418 1.1407 0.6851 0.050 Uiso 1 1 d .
H20E H -0.3169 1.2054 0.7648 0.050 Uiso 1 1 d .
H21D H -0.4903 0.8917 0.6869 0.050 Uiso 1 1 d .
H21E H -0.3874 0.8636 0.6638 0.050 Uiso 1 1 d .
H22D H -0.1259 1.1385 0.8427 0.091 Uiso 1 1 d .
H22E H 0.0077 1.0877 0.8193 0.129 Uiso 1 1 d .
H27D H 0.2576 0.5615 0.4744 0.050 Uiso 1 1 d .
H27E H 0.2392 0.4397 0.5018 0.050 Uiso 1 1 d .
H28D H 0.0166 0.6011 0.6168 0.050 Uiso 1 1 d .
H28E H -0.0261 0.5062 0.6282 0.050 Uiso 1 1 d .
H29D H 0.0852 1.2948 0.5847 0.049 Uiso 1 1 d .
H29E H 0.2265 1.2644 0.6031 0.079 Uiso 1 1 d .
H30D H -0.4139 0.6915 0.4849 0.050 Uiso 1 1 d .
H30E H -0.2847 0.7412 0.5322 0.035 Uiso 1 1 d .
H31E H 0.1955 0.7451 0.0351 0.019 Uiso 1 1 d .
H31D H 0.0964 0.6989 -0.0166 0.095 Uiso 1 1 d .
H32E H -0.3379 1.3050 0.8462 0.044 Uiso 1 1 d .
H32D H -0.2176 1.3976 0.8201 0.059 Uiso 1 1 d .
H33D H 0.0971 0.3549 -0.0768 0.012 Uiso 1 1 d .
H33E H 0.0909 0.3428 -0.1457 0.045 Uiso 1 1 d .
H34D H 0.0164 0.7452 0.2280 0.122 Uiso 1 1 d .
H34E H -0.0883 0.6983 0.2819 0.025 Uiso 1 1 d .
H35D H 0.3880 0.6621 0.8955 0.050 Uiso 1 1 d .
H35E H 0.2849 0.7077 0.9128 0.050 Uiso 1 1 d .
H36D H 0.4710 1.4291 0.1411 0.050 Uiso 1 1 d .
H36E H 0.3468 1.3466 0.1522 0.050 Uiso 1 1 d .
H37D H 0.1122 0.6354 0.2855 0.050 Uiso 1 1 d .
H37E H 0.1811 0.6208 0.3591 0.050 Uiso 1 1 d .
H38D H 0.0586 0.5039 0.1962 0.050 Uiso 1 1 d .
H38E H 0.0816 0.5170 0.1420 0.050 Uiso 1 1 d .
H39D H -0.0567 0.4153 0.2202 0.050 Uiso 1 1 d .
H39E H -0.1916 0.3425 0.1987 0.050 Uiso 1 1 d .

loop_
_atom_site_aniso_label
_atom_site_aniso_U_11
_atom_site_aniso_U_22
_atom_site_aniso_U_33
_atom_site_aniso_U_23
_atom_site_aniso_U_13
_atom_site_aniso_U_12
Co1 0.0102(3) 0.0080(3) 0.0110(3) 0.0012(2) 0.0030(2) 0.0019(2)
O1 0.0200(18) 0.0208(19) 0.0137(18) -0.0009(15) 0.0031(15) -0.0045(16)
O2 0.0190(17) 0.0095(16) 0.0115(16) 0.0011(13) -0.0021(14) 0.0010(14)
O3 0.0104(16) 0.0220(18) 0.0197(18) 0.0118(15) 0.0016(14) 0.0008(14)
O4 0.0130(16) 0.0173(17) 0.0190(18) 0.0052(14) 0.0045(14) 0.0055(14)
O5 0.0127(16) 0.0040(14) 0.0186(17) 0.0008(13) 0.0036(14) 0.0039(12)
O6 0.0295(19) 0.0127(17) 0.0207(19) 0.0062(14) 0.0133(16) 0.0077(15)
O7 0.0196(18) 0.0042(15) 0.027(2) 0.0073(14) -0.0015(15) 0.0001(14)
O8 0.028(2) 0.0159(17) 0.0116(17) 0.0044(14) -0.0048(15) 0.0020(15)
O9 0.0115(16) 0.0107(15) 0.0164(17) 0.0018(13) 0.0034(14) 0.0056(13)
O10 0.044(2) 0.0143(18) 0.024(2) 0.0037(16) 0.0152(18) 0.0108(17)
O11 0.033(2) 0.0159(18) 0.0179(19) 0.0023(15) -0.0060(17) -0.0105(17)
O12 0.029(2) 0.0057(16) 0.033(2) 0.0093(15) -0.0080(17) -0.0006(15)
C1 0.009(2) 0.013(2) 0.012(2) 0.0046(19) 0.0050(18) 0.0003(18)
C2 0.019(2) 0.011(2) 0.011(2) 0.0069(18) 0.0074(19) 0.0099(19)
C3 0.009(2) 0.008(2) 0.014(2) 0.0018(19) -0.0008(18) -0.0044(18)
C4 0.016(2) 0.011(2) 0.008(2) 0.0011(18) -0.0011(18) 0.0055(18)
C5 0.009(2) 0.014(2) 0.011(2) 0.0025(19) 0.0076(18) 0.0005(18)
C6 0.018(2) 0.012(2) 0.012(2) 0.0036(19) 0.0044(19) 0.0019(19)
C7 0.017(2) 0.009(2) 0.010(2) 0.0005(18) -0.0041(19) 0.0028(19)
C9 0.024(2) 0.010(2) 0.009(2) 0.0003(18) 0.000(2) 0.0073(19)
C10 0.010(2) 0.008(2) 0.014(2) 0.0010(18) 0.0030(19) -0.0011(18)
Co2 0.0135(4) 0.0043(4) 0.0108(4) 0.0023(3) 0.0017(3) 0.0034(3)
Co3 0.0114(3) 0.0068(3) 0.0098(3) 0.0023(2) 0.0029(2) 0.0035(2)
Co4 0.0123(4) 0.0044(4) 0.0120(4) 0.0032(3) 0.0022(3) 0.0034(3)
O13 0.0103(16) 0.0121(16) 0.0262(19) 0.0041(15) 0.0026(15) 0.0019(14)
O14 0.0230(18) 0.0082(15) 0.0163(18) 0.0003(14) -0.0012(15) 0.0074(14)
O15 0.0191(17) 0.0052(15) 0.0126(16) 0.0006(13) 0.0035(14) 0.0020(13)
O16 0.0280(19) 0.0062(15) 0.0127(17) 0.0013(13) 0.0022(15) 0.0062(14)
O17 0.0091(15) 0.0120(16) 0.0130(17) -0.0002(13) 0.0011(13) 0.0047(13)
O18 0.0174(17) 0.0108(17) 0.0203(19) -0.0011(14) 0.0082(15) -0.0041(14)
O19 0.0197(17) 0.0133(16) 0.0151(17) 0.0061(14) 0.0065(14) 0.0068(14)
O20 0.0177(17) 0.0124(16) 0.0146(17) 0.0041(14) 0.0024(14) 0.0054(14)
O21 0.0173(17) 0.0143(16) 0.0161(18) 0.0008(14) 0.0039(14) 0.0066(14)
O22 0.0163(16) 0.0150(16) 0.0149(17) 0.0043(14) 0.0044(14) 0.0066(14)
O23 0.0107(15) 0.0079(15) 0.0188(17) 0.0046(13) 0.0041(13) 0.0056(13)
O24 0.0228(19) 0.0114(17) 0.0197(19) -0.0021(15) 0.0077(16) -0.0101(15)
O25 0.0220(17) 0.0052(15) 0.0099(16) 0.0022(13) 0.0007(14) 0.0045(13)
O26 0.047(2) 0.0081(16) 0.0102(18) 0.0003(14) -0.0040(17) 0.0066(16)
O27 0.0144(17) 0.0131(17) 0.046(2) 0.0125(17) 0.0120(17) 0.0065(14)
O28 0.0249(18) 0.0092(16) 0.0139(17) 0.0025(14) 0.0037(15) 0.0040(14)
C11 0.012(2) 0.004(2) 0.011(2) 0.0023(17) -0.0003(18) 0.0028(17)
C12 0.013(2) 0.008(2) 0.013(2) 0.0015(18) 0.0002(19) 0.0054(18)
C13 0.014(2) 0.005(2) 0.012(2) 0.0041(18) 0.0030(19) 0.0039(18)
C14 0.018(2) 0.008(2) 0.009(2) 0.0014(18) -0.0009(19) 0.0046(18)
C15 0.012(2) 0.008(2) 0.014(2) 0.0028(18) -0.0016(19) 0.0080(17)
C16 0.020(2) 0.013(2) 0.011(2) 0.0074(18) 0.0036(19) 0.0133(19)
C17 0.016(2) 0.010(2) 0.009(2) 0.0021(18) 0.0029(18) 0.0043(18)
C18 0.019(2) 0.007(2) 0.010(2) 0.0062(18) 0.0051(19) 0.0060(18)
C19 0.016(2) 0.0032(19) 0.009(2) 0.0007(17) -0.0003(18) 0.0041(18)
C20 0.014(2) 0.004(2) 0.012(2) 0.0030(18) 0.0035(18) 0.0008(17)
N1 0.016(2) 0.016(2) 0.015(2) 0.0012(18) -0.0010(17) 0.0027(17)
N2 0.017(2) 0.018(2) 0.024(2) 0.0011(19) 0.0001(19) 0.0053(18)
C21 0.024(3) 0.012(2) 0.033(3) 0.002(2) -0.002(2) 0.003(2)
C22 0.027(3) 0.031(3) 0.023(3) 0.013(2) 0.004(2) 0.008(2)
C23 0.021(3) 0.030(3) 0.020(3) 0.000(2) -0.003(2) 0.003(2)
C24 0.020(3) 0.018(3) 0.045(4) 0.009(3) 0.000(3) 0.008(2)
C25 0.028(3) 0.026(3) 0.031(3) 0.019(2) 0.003(2) 0.006(2)
O29 0.0239(19) 0.0172(18) 0.0175(18) 0.0010(15) 0.0016(15) 0.0059(15)
O30 0.0171(17) 0.0201(18) 0.025(2) -0.0029(16) -0.0025(15) 0.0101(15)
O31 0.0251(19) 0.0185(18) 0.028(2) -0.0034(16) -0.0053(17) 0.0095(16)
O32 0.030(2) 0.0141(17) 0.0177(19) 0.0046(15) 0.0017(16) -0.0032(16)
O33 0.035(2) 0.045(3) 0.029(2) -0.004(2) -0.002(2) 0.001(2)
O34 0.0222(19) 0.0159(18) 0.032(2) 0.0040(16) 0.0079(17) 0.0052(15)
O35 0.030(2) 0.034(2) 0.034(2) 0.0086(19) -0.0012(19) 0.0153(18)
O36 0.026(2) 0.027(2) 0.023(2) 0.0020(17) 0.0005(17) -0.0043(18)
O37 0.0212(18) 0.0149(17) 0.0198(19) 0.0025(15) 0.0024(15) 0.0028(15)
O38 0.032(2) 0.025(2) 0.039(2) -0.0123(19) 0.0140(19) -0.0041(18)
O39 0.029(2) 0.0152(18) 0.026(2) 0.0050(16) 0.0042(17) 0.0014(16)

loop_
_atom_type_symbol
_atom_type_description
_atom_type_scat_dispersion_real
_atom_type_scat_dispersion_imag
_atom_type_scat_source
C C 0.0033 0.0016 'International Tables Vol C Tables 4.2.6.8 and 6.1.1.4'
H H 0.0000 0.0000 'International Tables Vol C Tables 4.2.6.8 and 6.1.1.4'
N N 0.0061 0.0033 'International Tables Vol C Tables 4.2.6.8 and 6.1.1.4'
O O 0.0106 0.0060 'International Tables Vol C Tables 4.2.6.8 and 6.1.1.4'
Co Co 0.3494 0.9721 'International Tables Vol C Tables 4.2.6.8 and 6.1.1.4'

loop_
_geom_angle_atom_site_label_1
_geom_angle_atom_site_label_2
_geom_angle_atom_site_label_3
_geom_angle
_geom_angle_site_symmetry_1
_geom_angle_site_symmetry_3
O4 Co1 O3 177.27(15) . .
O4 Co1 O9 89.62(14) . .
O3 Co1 O9 93.11(14) . .
O4 Co1 O1 88.28(15) . .
O3 Co1 O1 91.49(15) . .
O9 Co1 O1 92.70(14) . .
O4 Co1 O2 89.62(14) . .
O3 Co1 O2 90.59(14) . .
O9 Co1 O2 87.69(14) . .
O1 Co1 O2 177.86(15) . .
O4 Co1 O5 87.02(14) . .
O3 Co1 O5 90.25(14) . .
O9 Co1 O5 175.98(13) . .
O1 Co1 O5 85.00(14) . .
O2 Co1 O5 94.48(13) . .
C1 O5 Co1 127.2(3) . .
C6 O9 Co1 124.6(3) . .
O6 C1 O5 124.3(5) . .
O6 C1 C2 118.3(4) . .
O5 C1 C2 117.2(4) . .
C4 C2 C3 118.9(4) 2_676 .
C4 C2 C1 122.2(4) 2_676 .
C3 C2 C1 118.5(4) . .
C4 C3 C2 120.3(4) . .
C3 C4 C2 120.8(4) . 2_676
C3 C4 C5 115.5(4) . .
C2 C4 C5 123.3(4) 2_676 .
O7 C5 O8 124.8(4) . .
O7 C5 C4 118.2(4) . .
O8 C5 C4 116.9(4) . .
O10 C6 O9 125.8(5) . .
O10 C6 C7 118.7(5) . .
O9 C6 C7 115.5(4) . .
C9 C7 C8 119.4(5) . .
C9 C7 C6 122.7(4) . .
C8 C7 C6 117.7(4) . .
C9 C8 C7 121.1(5) 2_577 .
C7 C9 C8 119.5(4) . 2_577
C7 C9 C10 123.9(4) . .
C8 C9 C10 116.6(4) 2_577 .
O11 C10 O12 124.8(4) . .
O11 C10 C9 118.9(4) . .
O12 C10 C9 116.1(4) . .
O13 Co2 O13 180.000(1) . 2_467
O13 Co2 O14 87.98(15) . 2_467
O13 Co2 O14 92.02(15) 2_467 2_467
O13 Co2 O14 92.02(15) . .
O13 Co2 O14 87.98(15) 2_467 .
O14 Co2 O14 180.000(1) 2_467 .
O13 Co2 O15 93.04(14) . 2_467
O13 Co2 O15 86.96(14) 2_467 2_467
O14 Co2 O15 91.37(13) 2_467 2_467
O14 Co2 O15 88.63(13) . 2_467
O13 Co2 O15 86.96(14) . .
O13 Co2 O15 93.04(14) 2_467 .
O14 Co2 O15 88.63(13) 2_467 .
O14 Co2 O15 91.37(13) . .
O15 Co2 O15 180.000(1) 2_467 .
O21 Co3 O19 90.03(14) . .
O21 Co3 O20 90.39(14) . .
O19 Co3 O20 179.37(14) . .
O21 Co3 O17 90.17(14) . .
O19 Co3 O17 93.44(14) . .
O20 Co3 O17 86.09(14) . .
O21 Co3 O22 177.81(14) . .
O19 Co3 O22 91.99(14) . .
O20 Co3 O22 87.61(14) . .
O17 Co3 O22 90.56(13) . .
O21 Co3 O23 89.56(14) . .
O19 Co3 O23 86.36(14) . .
O20 Co3 O23 94.12(14) . .
O17 Co3 O23 179.66(13) . .
O22 Co3 O23 89.71(14) . .
O27 Co4 O27 180.0(2) 2_566 .
O27 Co4 O28 88.05(16) 2_566 2_566
O27 Co4 O28 91.95(16) . 2_566
O27 Co4 O28 91.95(16) 2_566 .
O27 Co4 O28 88.05(16) . .
O28 Co4 O28 180.000(1) 2_566 .
O27 Co4 O25 88.27(14) 2_566 .
O27 Co4 O25 91.73(14) . .
O28 Co4 O25 88.02(13) 2_566 .
O28 Co4 O25 91.98(13) . .
O27 Co4 O25 91.73(14) 2_566 2_566
O27 Co4 O25 88.27(14) . 2_566
O28 Co4 O25 91.98(13) 2_566 2_566
O28 Co4 O25 88.02(13) . 2_566
O25 Co4 O25 180.000(1) . 2_566
C11 O15 Co2 126.3(3) . .
C15 O17 Co3 127.6(3) . .
C16 O23 Co3 129.0(3) . .
C20 O25 Co4 127.1(3) . .
O16 C11 O15 125.3(4) . .
O16 C11 C12 117.7(4) . .
O15 C11 C12 116.9(4) . .
C14 C12 C13 117.9(4) 2_477 .
C14 C12 C11 123.5(4) 2_477 .
C13 C12 C11 118.4(4) . .
C14 C13 C12 122.2(5) . .
C13 C14 C12 119.8(5) . 2_477
C13 C14 C15 115.2(4) . .
C12 C14 C15 124.8(4) 2_477 .
O18 C15 O17 125.7(5) . .
O18 C15 C14 117.5(4) . .
O17 C15 C14 116.6(4) . .
O24 C16 O23 124.8(5) . .
O24 C16 C17 118.4(4) . .
O23 C16 C17 116.7(4) . .
C18 C17 C19 120.2(5) . .
C18 C17 C16 116.2(4) . .
C19 C17 C16 123.1(4) . .
C17 C18 C19 121.8(5) . 2_576
C17 C19 C18 118.1(4) . 2_576
C17 C19 C20 123.1(4) . .
C18 C19 C20 118.6(4) 2_576 .
O26 C20 O25 124.9(4) . .
O26 C20 C19 118.0(4) . .
O25 C20 C19 117.0(4) . .
C21 N1 C25 117.2(4) . .
C24 N2 C23 115.9(4) . .
N1 C21 C23 111.9(5) . .
C24 C22 C25 115.7(5) . .
N2 C23 C21 114.6(5) . .
N2 C24 C22 113.7(5) . .
N1 C25 C22 115.4(5) . .

loop_
_geom_bond_atom_site_label_1
_geom_bond_atom_site_label_2
_geom_bond_distance
_geom_bond_site_symmetry_2
Co1 O4 2.062(4) .
Co1 O3 2.066(4) .
Co1 O9 2.084(4) .
Co1 O1 2.108(4) .
Co1 O2 2.126(3) .
Co1 O5 2.150(4) .
O5 C1 1.281(6) .
O6 C1 1.233(6) .
O7 C5 1.246(6) .
O8 C5 1.259(6) .
O9 C6 1.287(6) .
O10 C6 1.208(6) .
O11 C10 1.233(6) .
O12 C10 1.263(6) .
C1 C2 1.511(7) .
C2 C4 1.388(7) 2_676
C2 C3 1.409(7) .
C3 C4 1.385(7) .
C4 C2 1.388(7) 2_676
C4 C5 1.518(7) .
C6 C7 1.515(7) .
C7 C9 1.380(7) .
C7 C8 1.398(7) .
C8 C9 1.393(7) 2_577
C9 C8 1.393(7) 2_577
C9 C10 1.511(7) .
Co2 O13 2.054(4) .
Co2 O13 2.054(4) 2_467
Co2 O14 2.116(4) 2_467
Co2 O14 2.116(4) .
Co2 O15 2.144(3) 2_467
Co2 O15 2.144(3) .
Co3 O21 2.060(4) .
Co3 O19 2.071(4) .
Co3 O20 2.102(4) .
Co3 O17 2.119(4) .
Co3 O22 2.124(4) .
Co3 O23 2.130(4) .
Co4 O27 2.050(4) 2_566
Co4 O27 2.050(4) .
Co4 O28 2.089(4) 2_566
Co4 O28 2.089(4) .
Co4 O25 2.149(3) .
Co4 O25 2.149(3) 2_566
O15 C11 1.265(6) .
O16 C11 1.247(6) .
O17 C15 1.257(6) .
O18 C15 1.253(6) .
O23 C16 1.266(6) .
O24 C16 1.247(6) .
O25 C20 1.259(6) .
O26 C20 1.240(6) .
C11 C12 1.508(7) .
C12 C14 1.401(7) 2_477
C12 C13 1.409(7) .
C13 C14 1.381(7) .
C14 C12 1.401(7) 2_477
C14 C15 1.502(7) .
C16 C17 1.503(7) .
C17 C18 1.380(7) .
C17 C19 1.404(7) .
C18 C19 1.405(7) 2_576
C19 C18 1.405(7) 2_576
C19 C20 1.499(6) .
N1 C21 1.482(7) .
N1 C25 1.502(7) .
N2 C24 1.496(7) .
N2 C23 1.498(8) .
C21 C23 1.505(8) .
C22 C24 1.511(9) .
C22 C25 1.518(8) .

loop_
_geom_torsion_atom_site_label_1
_geom_torsion_atom_site_label_2
_geom_torsion_atom_site_label_3
_geom_torsion_atom_site_label_4
_geom_torsion
_geom_torsion_site_symmetry_1
_geom_torsion_site_symmetry_4
O4 Co1 O5 C1 32.3(4) . .
O3 Co1 O5 C1 -147.7(4) . .
O1 Co1 O5 C1 -56.2(4) . .
O2 Co1 O5 C1 121.7(4) . .
O4 Co1 O9 C6 142.4(4) . .
O3 Co1 O9 C6 -37.7(4) . .
O1 Co1 O9 C6 -129.3(4) . .
O2 Co1 O9 C6 52.8(4) . .
Co1 O5 C1 O6 3.9(7) . .
Co1 O5 C1 C2 -171.5(3) . .
O6 C1 C2 C4 35.3(7) . 2_676
O5 C1 C2 C4 -149.0(5) . 2_676
O6 C1 C2 C3 -137.2(5) . .
O5 C1 C2 C3 38.5(7) . .
C4 C2 C3 C4 0.0(8) 2_676 .
C1 C2 C3 C4 172.7(5) . .
C2 C3 C4 C2 0.0(8) . 2_676
C2 C3 C4 C5 -173.7(4) . .
C3 C4 C5 O7 -62.1(6) . .
C2 C4 C5 O7 124.2(5) 2_676 .
C3 C4 C5 O8 113.5(5) . .
C2 C4 C5 O8 -60.1(7) 2_676 .
Co1 O9 C6 O10 -9.8(7) . .
Co1 O9 C6 C7 170.7(3) . .
O10 C6 C7 C9 -25.8(8) . .
O9 C6 C7 C9 153.7(5) . .
O10 C6 C7 C8 149.0(5) . .
O9 C6 C7 C8 -31.5(7) . .
C9 C7 C8 C9 0.7(8) . 2_577
C6 C7 C8 C9 -174.3(5) . 2_577
C8 C7 C9 C8 -0.7(8) . 2_577
C6 C7 C9 C8 174.1(5) . 2_577
C8 C7 C9 C10 176.1(5) . .
C6 C7 C9 C10 -9.2(8) . .
C7 C9 C10 O11 -54.3(7) . .
C8 C9 C10 O11 122.5(5) 2_577 .
C7 C9 C10 O12 129.8(5) . .
C8 C9 C10 O12 -53.4(7) 2_577 .
O13 Co2 O15 C11 59.3(4) . .
O13 Co2 O15 C11 -120.7(4) 2_467 .
O14 Co2 O15 C11 -28.8(4) 2_467 .
O14 Co2 O15 C11 151.2(4) . .
O21 Co3 O17 C15 -163.7(4) . .
O19 Co3 O17 C15 106.2(4) . .
O20 Co3 O17 C15 -73.4(4) . .
O22 Co3 O17 C15 14.2(4) . .
O21 Co3 O23 C16 -12.7(4) . .
O19 Co3 O23 C16 77.3(4) . .
O20 Co3 O23 C16 -103.1(4) . .
O22 Co3 O23 C16 169.3(4) . .
O27 Co4 O25 C20 83.5(4) 2_566 .
O27 Co4 O25 C20 -96.5(4) . .
O28 Co4 O25 C20 171.6(4) 2_566 .
O28 Co4 O25 C20 -8.4(4) . .
Co2 O15 C11 O16 9.4(7) . .
Co2 O15 C11 C12 -173.1(3) . .
O16 C11 C12 C14 -29.1(7) . 2_477
O15 C11 C12 C14 153.2(5) . 2_477
O16 C11 C12 C13 146.1(5) . .
O15 C11 C12 C13 -31.6(6) . .
C14 C12 C13 C14 1.5(8) 2_477 .
C11 C12 C13 C14 -174.0(4) . .
C12 C13 C14 C12 -1.5(8) . 2_477
C12 C13 C14 C15 173.0(4) . .
Co3 O17 C15 O18 0.5(7) . .
Co3 O17 C15 C14 -174.6(3) . .
C13 C14 C15 O18 -123.3(5) . .
C12 C14 C15 O18 50.9(7) 2_477 .
C13 C14 C15 O17 52.2(6) . .
C12 C14 C15 O17 -133.6(5) 2_477 .
Co3 O23 C16 O24 -5.8(7) . .
Co3 O23 C16 C17 170.0(3) . .
O24 C16 C17 C18 119.3(5) . .
O23 C16 C17 C18 -56.8(6) . .
O24 C16 C17 C19 -51.9(7) . .
O23 C16 C17 C19 132.0(5) . .
C19 C17 C18 C19 -1.8(8) . 2_576
C16 C17 C18 C19 -173.3(4) . 2_576
C18 C17 C19 C18 1.8(8) . 2_576
C16 C17 C19 C18 172.6(4) . 2_576
C18 C17 C19 C20 175.6(4) . .
C16 C17 C19 C20 -13.6(7) . .
Co4 O25 C20 O26 9.7(7) . .
Co4 O25 C20 C19 -171.3(3) . .
C17 C19 C20 O26 -33.6(7) . .
C18 C19 C20 O26 140.1(5) 2_576 .
C17 C19 C20 O25 147.3(5) . .
C18 C19 C20 O25 -39.0(6) 2_576 .
C25 N1 C21 C23 83.1(6) . .
C24 N2 C23 C21 57.3(6) . .
N1 C21 C23 N2 -80.2(6) . .
C23 N2 C24 C22 -64.9(7) . .
C25 C22 C24 N2 85.9(6) . .
C21 N1 C25 C22 -23.3(7) . .
C24 C22 C25 N1 -52.8(7) . .
